data_1544820
loop_
_publ_author_name
'El-Khatatneh, Nasseem'
Chandra
'Shamala, D.'
'Shivashankar, K.'
'Mahendra, M.'

_publ_section_title
;
 4-[(4-Hydroxymethyl-2<i>H</i>-1,2,3-triazol-2-yl)methyl]-6-isopropyl-2<i>H</i>-chromen-2-one
;
_journal_coeditor_code TK4026
_journal_issue 12
_journal_name_full IUCrData
_journal_page_first x161989
_journal_paper_doi 10.1107/S2414314616019891
_journal_volume 1
_journal_year 2016
_chemical_formula_iupac 'C16 H17 N3 O3'
_chemical_formula_moiety 'C16 H17 N3 O3'
_chemical_formula_sum 'C16 H17 N3 O3'
_chemical_formula_weight 299.32
_chemical_name_systematic 4-[(4-Hydroxymethyl-2<i>H</i>-1,2,3-triazol-2-yl)methyl]-6-isopropyl-2<i>H</i>-chromen-2-one
_space_group_crystal_system monoclinic
_space_group_IT_number 4
_space_group_name_Hall 'P 2yb'
_space_group_name_H-M_alt 'P 1 21 1'
_symmetry_space_group_name_Hall 'P 2yb'
_symmetry_space_group_name_H-M 'P 1 21 1'
_atom_sites_solution_hydrogens geom
_atom_sites_solution_primary direct
_atom_sites_solution_secondary difmap
_audit_creation_method SHELXL-2016/4
_cell_angle_alpha 90
_cell_angle_beta 101.209(9)
_cell_angle_gamma 90
_cell_formula_units_Z 2
_cell_length_a 8.715(5)
_cell_length_b 7.301(4)
_cell_length_c 12.113(6)
_cell_measurement_reflns_used 2680
_cell_measurement_temperature 273(2)
_cell_measurement_theta_max 24.994
_cell_measurement_theta_min 1.714
_cell_volume 756.0(7)
_computing_cell_refinement
;
SAINT (Bruker, 2009)
;
_computing_data_collection
;
APEX2 (Bruker, 2009)
;
_computing_data_reduction
;
SAINT (Bruker, 2009)
;
_computing_molecular_graphics
;
PLATON (Spek, 2009) and Mercury (Macrae <i>et al.</i>, 2008)
;
_computing_publication_material
;
SHELXL2016 (Sheldrick, 2015) and PLATON (Spek, 2009)
;
_computing_structure_refinement
;
SHELXL2016 (Sheldrick, 2015)
;
_computing_structure_solution
;
SHELXS97 (Sheldrick, 2008)
;
_diffrn_ambient_temperature 273(2)
_diffrn_detector_area_resol_mean 18.4
_diffrn_measured_fraction_theta_full 0.999
_diffrn_measured_fraction_theta_max 0.999
_diffrn_measurement_device_type 'Bruker MicroStar microfocus rotating anode'
_diffrn_measurement_method '\f and \w scans'
_diffrn_radiation_type MoK\a
_diffrn_radiation_wavelength 0.71073
_diffrn_reflns_av_R_equivalents 0.0260
_diffrn_reflns_limit_h_max 10
_diffrn_reflns_limit_h_min -10
_diffrn_reflns_limit_k_max 8
_diffrn_reflns_limit_k_min -8
_diffrn_reflns_limit_l_max 14
_diffrn_reflns_limit_l_min -14
_diffrn_reflns_number 7069
_diffrn_reflns_theta_full 24.994
_diffrn_reflns_theta_max 24.994
_diffrn_reflns_theta_min 1.714
_exptl_absorpt_coefficient_mu 0.093
_exptl_absorpt_correction_type none
_exptl_crystal_colour colourless
_exptl_crystal_density_diffrn 1.315
_exptl_crystal_description block
_exptl_crystal_F_000 316
_exptl_crystal_size_max 0.350
_exptl_crystal_size_mid 0.250
_exptl_crystal_size_min 0.150
_refine_diff_density_max 0.249
_refine_diff_density_min -0.283
_refine_ls_abs_structure_details
;
Flack <i>x</i> determined using 884 quotients
[(<i>I</i>^+^)-(<i>I</i>^-^)]/[(<i>I</i>^+^)+(<i>I</i>^-^)]
(Parsons <i>et al.</i>,  2013)
;
_refine_ls_abs_structure_Flack 0.4(6)
_refine_ls_extinction_method none
_refine_ls_goodness_of_fit_ref 1.056
_refine_ls_hydrogen_treatment constr
_refine_ls_matrix_type full
_refine_ls_number_parameters 214
_refine_ls_number_reflns 2680
_refine_ls_number_restraints 38
_refine_ls_restrained_S_all 1.049
_refine_ls_R_factor_all 0.0655
_refine_ls_R_factor_gt 0.0579
_refine_ls_shift/su_max 0.000
_refine_ls_shift/su_mean 0.000
_refine_ls_structure_factor_coef Fsqd
_refine_ls_weighting_details 'w=1/[\s^2^(Fo^2^)+(0.1139P)^2^+0.0997P] where P=(Fo^2^+2Fc^2^)/3'
_refine_ls_weighting_scheme calc
_refine_ls_wR_factor_gt 0.1645
_refine_ls_wR_factor_ref 0.1733
_reflns_number_gt 2307
_reflns_number_total 2680
_reflns_threshold_expression 'I > 2\s(I)'
_cod_data_source_file tk4026sup1.cif
_cod_data_source_block I
_cod_database_code 1544820
_shelx_space_group_comment
;
The symmetry employed for this shelxl refinement is uniquely defined
by the following loop, which should always be used as a source of
symmetry information in preference to the above space-group names.
They are only intended as comments.
;
_shelx_estimated_absorpt_t_min 0.968
_shelx_estimated_absorpt_t_max 0.986

loop_
_space_group_symop_operation_xyz
'x, y, z'
'-x, y+1/2, -z'

loop_
_atom_site_type_symbol
_atom_site_label
_atom_site_fract_x
_atom_site_fract_y
_atom_site_fract_z
_atom_site_U_iso_or_equiv
_atom_site_adp_type
_atom_site_calc_flag
_atom_site_occupancy
_atom_site_disorder_assembly
_atom_site_disorder_group
C C2A 0.432(4) -0.285(8) -0.109(3) 0.080(3) Uani d 0.610(13) A 1
H H2A1 0.474773 -0.398344 -0.075005 0.096 Uiso calc 0.610(13) A 1
H H2A2 0.399222 -0.304324 -0.189741 0.096 Uiso calc 0.610(13) A 1
O O1A 0.5459(9) -0.1448(13) -0.0887(7) 0.109(4) Uani d 0.610(13) A 1
H H1A 0.567622 -0.123296 -0.021052 0.164 Uiso calc 0.610(13) A 1
C C2B 0.445(6) -0.277(14) -0.090(6) 0.080(3) Uani d 0.390(13) A 2
H H2B1 0.430161 -0.396496 -0.126013 0.096 Uiso calc 0.390(13) A 2
H H2B2 0.467401 -0.191108 -0.145752 0.096 Uiso calc 0.390(13) A 2
O O1B 0.5778(11) -0.2871(17) -0.0017(10) 0.089(4) Uani d 0.390(13) A 2
H H1B 0.560748 -0.359343 0.046267 0.133 Uiso calc 0.390(13) A 2
O O19 0.0897(4) 0.2890(4) 0.3404(2) 0.0600(8) Uani d 1 . .
C C11 -0.1689(4) -0.1100(6) 0.2962(4) 0.0508(10) Uani d 1 . .
H H11 -0.191640 -0.210542 0.248665 0.061 Uiso calc 1 . .
C C9 0.0411(4) -0.0058(5) 0.1920(3) 0.0446(9) Uani d 1 . .
C C10 -0.0518(5) 0.0111(5) 0.2791(3) 0.0453(9) Uani d 1 . .
C C18 -0.0219(5) 0.1603(6) 0.3514(4) 0.0509(10) Uani d 1 . .
C C20 0.1754(5) 0.2769(6) 0.2573(4) 0.0550(11) Uani d 1 . .
C C22 0.1485(5) 0.1217(6) 0.1844(3) 0.0488(10) Uani d 1 . .
H H22 0.208492 0.108718 0.129199 0.059 Uiso calc 1 . .
C C17 -0.1015(6) 0.1867(7) 0.4379(4) 0.0612(12) Uani d 1 . .
H H17 -0.078051 0.286037 0.486358 0.073 Uiso calc 1 . .
N N5 0.1126(4) -0.1759(5) 0.0339(3) 0.0497(8) Uani d 1 . .
C C12 -0.2519(5) -0.0858(7) 0.3810(4) 0.0562(11) Uani d 1 . .
C C8 0.0117(5) -0.1697(6) 0.1159(4) 0.0576(11) Uani d 1 . .
H H8A 0.027464 -0.279960 0.161356 0.069 Uiso calc 1 . .
H H8B -0.096445 -0.168051 0.076627 0.069 Uiso calc 1 . .
O O21 0.2705(4) 0.3975(6) 0.2539(3) 0.0804(11) Uani d 1 . .
C C7 0.1952(5) -0.0965(6) -0.1125(3) 0.0530(10) Uani d 1 . .
H H7 0.204076 -0.038826 -0.179462 0.064 Uiso calc 1 . .
N N4 0.2440(5) -0.2750(7) 0.0358(4) 0.0734(12) Uani d 1 . .
C C16 -0.2155(6) 0.0646(7) 0.4515(4) 0.0642(12) Uani d 1 . .
H H16 -0.269929 0.082688 0.509450 0.077 Uiso calc 1 . .
N N6 0.0842(5) -0.0676(5) -0.0562(3) 0.0628(10) Uani d 1 . .
C C3 0.2948(6) -0.2225(7) -0.0586(4) 0.0636(12) Uani d 1 . .
C C13 -0.3833(5) -0.2128(8) 0.3976(5) 0.0683(13) Uani d 1 . .
H H13 -0.392494 -0.200590 0.476651 0.082 Uiso calc 1 . .
C C14 -0.3496(9) -0.4077(10) 0.3806(8) 0.121(3) Uani d 1 . .
H H14A -0.429774 -0.482233 0.401963 0.182 Uiso calc 1 . .
H H14B -0.250109 -0.439262 0.425926 0.182 Uiso calc 1 . .
H H14C -0.347001 -0.428504 0.302684 0.182 Uiso calc 1 . .
C C15 -0.5364(6) -0.1510(13) 0.3291(7) 0.120(3) Uani d 1 . .
H H15A -0.542993 -0.187489 0.252200 0.180 Uiso calc 1 . .
H H15B -0.543668 -0.020020 0.333103 0.180 Uiso calc 1 . .
H H15C -0.620528 -0.205715 0.358126 0.180 Uiso calc 1 . .

loop_
_atom_site_aniso_label
_atom_site_aniso_U_11
_atom_site_aniso_U_22
_atom_site_aniso_U_33
_atom_site_aniso_U_12
_atom_site_aniso_U_13
_atom_site_aniso_U_23
C2A 0.086(6) 0.071(6) 0.097(12) -0.005(5) 0.050(5) -0.015(11)
O1A 0.109(6) 0.109(7) 0.125(7) -0.029(5) 0.063(5) -0.052(5)
C2B 0.086(6) 0.071(6) 0.097(12) -0.005(5) 0.050(5) -0.015(11)
O1B 0.069(6) 0.093(8) 0.110(8) 0.029(6) 0.033(6) 0.033(6)
O19 0.0690(18) 0.0526(18) 0.0603(17) -0.0160(15) 0.0173(15) -0.0159(14)
C11 0.048(2) 0.045(2) 0.060(2) -0.0010(19) 0.0126(18) 0.0015(19)
C9 0.047(2) 0.0389(19) 0.047(2) 0.0028(17) 0.0077(16) 0.0007(16)
C10 0.048(2) 0.041(2) 0.048(2) 0.0023(16) 0.0110(16) 0.0018(17)
C18 0.052(2) 0.051(2) 0.051(2) -0.0022(19) 0.0131(17) 0.0017(19)
C20 0.053(2) 0.055(3) 0.058(2) -0.014(2) 0.0144(19) -0.003(2)
C22 0.052(2) 0.048(2) 0.049(2) -0.0036(19) 0.0154(17) 0.0005(18)
C17 0.071(3) 0.060(3) 0.055(2) 0.002(2) 0.019(2) -0.006(2)
N5 0.0589(19) 0.0377(17) 0.0539(19) 0.0035(16) 0.0139(15) -0.0042(15)
C12 0.049(2) 0.059(3) 0.063(2) 0.007(2) 0.0184(18) 0.015(2)
C8 0.066(2) 0.046(2) 0.067(3) -0.011(2) 0.028(2) -0.009(2)
O21 0.083(2) 0.073(2) 0.092(2) -0.039(2) 0.0307(19) -0.023(2)
C7 0.080(3) 0.039(2) 0.045(2) 0.001(2) 0.0247(19) 0.0076(18)
N4 0.080(3) 0.059(3) 0.084(3) 0.003(2) 0.023(2) -0.008(2)
C16 0.065(3) 0.068(3) 0.065(3) 0.011(2) 0.027(2) 0.006(2)
N6 0.077(2) 0.048(2) 0.066(2) 0.0081(19) 0.0191(18) 0.0050(18)
C3 0.070(3) 0.055(3) 0.072(3) -0.006(2) 0.030(2) -0.009(2)
C13 0.058(3) 0.071(3) 0.080(3) -0.002(2) 0.024(2) 0.015(3)
C14 0.119(6) 0.065(4) 0.199(8) -0.025(4) 0.079(6) 0.000(5)
C15 0.063(3) 0.134(7) 0.153(7) -0.020(4) -0.002(4) 0.047(6)

loop_
_atom_type_symbol
_atom_type_description
_atom_type_scat_dispersion_real
_atom_type_scat_dispersion_imag
_atom_type_scat_source
C C 0.0033 0.0016 'International Tables Vol C Tables 4.2.6.8 and 6.1.1.4'
H H 0.0000 0.0000 'International Tables Vol C Tables 4.2.6.8 and 6.1.1.4'
N N 0.0061 0.0033 'International Tables Vol C Tables 4.2.6.8 and 6.1.1.4'
O O 0.0106 0.0060 'International Tables Vol C Tables 4.2.6.8 and 6.1.1.4'

loop_
_geom_angle_atom_site_label_1
_geom_angle_atom_site_label_2
_geom_angle_atom_site_label_3
_geom_angle
O1Aa C2Aa C3 107(4)
O1Aa C2Aa H2A1 110.3
C3 C2Aa H2A1 110.3
O1Aa C2Aa H2A2 110.3
C3 C2Aa H2A2 110.3
H2A1a C2Aa H2A2 108.5
C2Aa O1Aa H1A 109.5
O1Bb C2Bb C3 117(5)
O1Bb C2Bb H2B1 108.1
C3 C2Bb H2B1 108.1
O1Bb C2Bb H2B2 108.1
C3 C2Bb H2B2 108.1
H2B1b C2Bb H2B2 107.3
C2Bb O1Bb H1B 109.5
C20 O19 C18 121.6(3)
C12 C11 C10 122.3(4)
C12 C11 H11 118.9
C10 C11 H11 118.9
C22 C9 C10 119.2(4)
C22 C9 C8 123.5(4)
C10 C9 C8 117.4(3)
C18 C10 C11 117.1(4)
C18 C10 C9 117.5(4)
C11 C10 C9 125.5(4)
O19 C18 C17 116.6(4)
O19 C18 C10 121.5(4)
C17 C18 C10 121.9(4)
O21 C20 O19 116.8(4)
O21 C20 C22 125.8(4)
O19 C20 C22 117.3(3)
C9 C22 C20 122.9(4)
C9 C22 H22 118.5
C20 C22 H22 118.5
C16 C17 C18 119.0(5)
C16 C17 H17 120.5
C18 C17 H17 120.5
N6 N5 N4 110.7(4)
N6 N5 C8 120.1(3)
N4 N5 C8 129.1(4)
C11 C12 C16 118.0(4)
C11 C12 C13 122.7(5)
C16 C12 C13 119.3(4)
N5 C8 C9 113.1(3)
N5 C8 H8A 109.0
C9 C8 H8A 109.0
N5 C8 H8B 109.0
C9 C8 H8B 109.0
H8A C8 H8B 107.8
N6 C7 C3 109.3(4)
N6 C7 H7 125.3
C3 C7 H7 125.3
N5 N4 C3 104.4(4)
C17 C16 C12 121.7(4)
C17 C16 H16 119.1
C12 C16 H16 119.1
C7 N6 N5 107.1(4)
C7 C3 N4 108.5(4)
C7 C3 C2B 125(3)
N4 C3 C2B 126(3)
C7 C3 C2A 120(2)
N4 C3 C2A 132(2)
C14 C13 C15 113.2(7)
C14 C13 C12 113.3(5)
C15 C13 C12 110.9(5)
C14 C13 H13 106.3
C15 C13 H13 106.3
C12 C13 H13 106.3
C13 C14 H14A 109.5
C13 C14 H14B 109.5
H14A C14 H14B 109.5
C13 C14 H14C 109.5
H14A C14 H14C 109.5
H14B C14 H14C 109.5
C13 C15 H15A 109.5
C13 C15 H15B 109.5
H15A C15 H15B 109.5
C13 C15 H15C 109.5
H15A C15 H15C 109.5
H15B C15 H15C 109.5

loop_
_geom_bond_atom_site_label_1
_geom_bond_atom_site_label_2
_geom_bond_distance
C2Aa O1A 1.41(4)
C2Aa C3 1.52(5)
C2Aa H2A1 0.9700
C2Aa H2A2 0.9700
O1Aa H1A 0.8200
C2Bb O1B 1.42(4)
C2Bb C3 1.49(8)
C2Bb H2B1 0.9700
C2Bb H2B2 0.9700
O1Bb H1B 0.8200
O19 C20 1.368(5)
O19 C18 1.377(5)
C11 C12 1.378(6)
C11 C10 1.396(5)
C11 H11 0.9300
C9 C22 1.335(6)
C9 C10 1.454(5)
C9 C8 1.502(6)
C10 C18 1.390(6)
C18 C17 1.378(6)
C20 O21 1.215(5)
C20 C22 1.428(6)
C22 H22 0.9300
C17 C16 1.368(7)
C17 H17 0.9300
N5 N6 1.331(5)
N5 N4 1.351(5)
N5 C8 1.450(5)
C12 C16 1.389(7)
C12 C13 1.517(6)
C8 H8A 0.9700
C8 H8B 0.9700
C7 N6 1.305(6)
C7 C3 1.343(7)
C7 H7 0.9300
N4 C3 1.359(7)
C16 H16 0.9300
C13 C14 1.476(10)
C13 C15 1.497(8)
C13 H13 0.9800
C14 H14A 0.9600
C14 H14B 0.9600
C14 H14C 0.9600
C15 H15A 0.9600
C15 H15B 0.9600
C15 H15C 0.9600

loop_
_geom_hbond_atom_site_label_D
_geom_hbond_atom_site_label_H
_geom_hbond_atom_site_label_A
_geom_hbond_site_symmetry_A
_geom_hbond_distance_DH
_geom_hbond_distance_HA
_geom_hbond_distance_DA
_geom_hbond_angle_DHA
_geom_hbond_publ_flag
C8 H8A N6 2_545 0.97 2.55 3.070(6) 114 yes

_cod_database_fobs_code 1544820
